data_2016018
loop_
_publ_author_name
'Guo, Hong-Xu'
'Yao, Zhong-Liang'

_publ_section_title
;
 Na~6~(H~2~O)~20~(V~10~O~28~)&#x00B7;4H~2~O, a novel polyvanadate(V)
 with a three-dimensional framework
;
_journal_coeditor_code BC3048
_journal_issue 7
_journal_name_full 'Acta Crystallographica Section C'
_journal_page_first i51
_journal_page_last i53
_journal_paper_doi 10.1107/S0108270107025395
_journal_volume 63
_journal_year 2007
_chemical_formula_iupac 'Na6 (H2 O)20 (V10 O28), 4H2 O'
_chemical_formula_moiety 'O28 V10, 24(H2 O), 6(Na )'
_chemical_formula_sum 'H48 Na6 O52 V10'
_chemical_formula_weight 1527.72
_chemical_name_common 'sodium decavanadate(V) tetrahydrate'
_chemical_name_systematic
;
poly[[octa-\m-aqua-dodecaaqua-\m-octacosaoxidodecavanadato-hexasodium]
tetrahydrate]
;
_space_group_IT_number 2
_symmetry_cell_setting triclinic
_symmetry_space_group_name_Hall '-P 1'
_symmetry_space_group_name_H-M 'P -1'
_atom_sites_solution_hydrogens geom
_atom_sites_solution_primary direct
_atom_sites_solution_secondary difmap
_audit_creation_method SHELXL-97
_cell_angle_alpha 108.682(4)
_cell_angle_beta 103.775(2)
_cell_angle_gamma 111.674(3)
_cell_formula_units_Z 1
_cell_length_a 10.5834(3)
_cell_length_b 11.3803(3)
_cell_length_c 11.6367(3)
_cell_measurement_reflns_used 4336
_cell_measurement_temperature 223(2)
_cell_measurement_theta_max 25.3491
_cell_measurement_theta_min 3.0631
_cell_volume 1128.19(8)
_computing_cell_refinement 'SAINT (Siemens, 1994)'
_computing_data_collection 'SMART (Siemens, 1996)'
_computing_data_reduction SAINT
_computing_molecular_graphics 'SHELXTL (Bruker, 1997)'
_computing_publication_material SHELXL97
_computing_structure_refinement 'SHELXL97 (Sheldrick, 1997)'
_computing_structure_solution 'SHELXS97 (Sheldrick, 1997)'
_diffrn_ambient_temperature 223(2)
_diffrn_measured_fraction_theta_full 0.992
_diffrn_measured_fraction_theta_max 0.992
_diffrn_measurement_device_type 'Siemens SMART CCD area-detector'
_diffrn_measurement_method '\f and \w'
_diffrn_radiation_monochromator graphite
_diffrn_radiation_source 'fine-focus sealed tube'
_diffrn_radiation_type MoK\a
_diffrn_radiation_wavelength 0.71070
_diffrn_reflns_av_R_equivalents 0.0278
_diffrn_reflns_av_sigmaI/netI 0.0337
_diffrn_reflns_limit_h_max 11
_diffrn_reflns_limit_h_min -12
_diffrn_reflns_limit_k_max 13
_diffrn_reflns_limit_k_min -13
_diffrn_reflns_limit_l_max 14
_diffrn_reflns_limit_l_min -14
_diffrn_reflns_number 11109
_diffrn_reflns_theta_full 25.35
_diffrn_reflns_theta_max 25.35
_diffrn_reflns_theta_min 3.06
_diffrn_standards_number 0
_exptl_absorpt_coefficient_mu 2.164
_exptl_absorpt_correction_T_max 0.649
_exptl_absorpt_correction_T_min 0.542
_exptl_absorpt_correction_type multi-scan
_exptl_absorpt_process_details '(SADABS; Sheldrick, 1996)'
_exptl_crystal_colour orange-yellow
_exptl_crystal_density_diffrn 2.249
_exptl_crystal_density_method 'not measured'
_exptl_crystal_description block
_exptl_crystal_F_000 760
_exptl_crystal_size_max 0.30
_exptl_crystal_size_mid 0.24
_exptl_crystal_size_min 0.20
_refine_diff_density_max 0.480
_refine_diff_density_min -0.458
_refine_ls_extinction_coef 0.0033(8)
_refine_ls_extinction_expression Fc^*^=kFc[1+0.001xFc^2^\l^3^/sin(2\q)]^-1/4^
_refine_ls_extinction_method SHELXL97
_refine_ls_goodness_of_fit_ref 1.009
_refine_ls_hydrogen_treatment mixed
_refine_ls_matrix_type full
_refine_ls_number_parameters 379
_refine_ls_number_reflns 4088
_refine_ls_number_restraints 36
_refine_ls_restrained_S_all 1.087
_refine_ls_R_factor_all 0.0415
_refine_ls_R_factor_gt 0.0331
_refine_ls_shift/su_max 0.001
_refine_ls_shift/su_mean 0.000
_refine_ls_structure_factor_coef Fsqd
_refine_ls_weighting_details 'calc w=1/[\s^2^(Fo^2^)+(0.0700P)^2^+0.0000P] where P=(Fo^2^+2Fc^2^)/3'
_refine_ls_weighting_scheme calc
_refine_ls_wR_factor_gt 0.0975
_refine_ls_wR_factor_ref 0.1039
_reflns_number_gt 3529
_reflns_number_total 4088
_reflns_threshold_expression I>2\s(I)
_cod_data_source_file bc3048.cif
_cod_data_source_block I
_cod_original_cell_volume 1128.19(5)
_cod_database_code 2016018
_cod_database_fobs_code 2016018

loop_
_symmetry_equiv_pos_as_xyz
'x, y, z'
'-x, -y, -z'

loop_
_atom_site_type_symbol
_atom_site_label
_atom_site_fract_x
_atom_site_fract_y
_atom_site_fract_z
_atom_site_U_iso_or_equiv
_atom_site_adp_type
_atom_site_calc_flag
_atom_site_refinement_flags
_atom_site_occupancy
V V1 -0.13667(6) 0.00678(6) 0.70287(5) 0.01648(18) Uani d . 1
V V2 0.11146(6) 0.02394(5) 0.92289(5) 0.01133(16) Uani d . 1
V V3 0.34146(6) 0.03813(6) 1.15233(6) 0.01602(17) Uani d . 1
V V4 0.20972(6) 0.24151(5) 1.22011(5) 0.01235(17) Uani d . 1
V V5 -0.02637(6) 0.22625(5) 0.99442(5) 0.01259(17) Uani d . 1
Na Na1 -0.19844(16) 0.09634(15) 0.39963(15) 0.0308(4) Uani d . 1
Na Na2 0.36612(15) 0.52124(14) 0.89519(13) 0.0235(3) Uani d . 1
Na Na3 0.11756(14) 0.50494(13) 0.62998(13) 0.0229(3) Uani d . 1
O O1 -0.1418(3) 0.0162(3) 0.5682(2) 0.0257(6) Uani d . 1
O O2 0.0067(2) -0.1797(2) 0.8522(2) 0.0135(5) Uani d . 1
O O3 0.0430(3) 0.3962(2) 1.0724(2) 0.0197(5) Uani d . 1
O O4 0.3182(2) 0.0216(2) 1.2985(2) 0.0192(5) Uani d . 1
O O5 0.1942(2) 0.1864(2) 1.3486(2) 0.0160(5) Uani d . 1
O O6 0.2755(3) 0.4111(2) 1.2974(2) 0.0192(5) Uani d . 1
O O7 0.1036(2) 0.0068(2) 1.0977(2) 0.0133(5) Uani d . 1
O O8 0.3737(2) 0.2237(2) 1.2220(2) 0.0159(5) Uani d . 1
O O9 0.5064(3) 0.0620(2) 1.1742(2) 0.0242(6) Uani d . 1
O O10 -0.0410(2) 0.1976(2) 0.8272(2) 0.0168(5) Uani d . 1
O O11 0.1619(2) 0.2148(2) 1.0325(2) 0.0125(5) Uani d . 1
O O12 0.0738(2) 0.0279(2) 0.7751(2) 0.0166(5) Uani d . 1
O O13 0.2850(2) 0.0441(2) 0.9744(2) 0.0152(5) Uani d . 1
O O14 -0.2245(2) 0.1595(2) 0.9525(2) 0.0168(5) Uani d . 1
O O15 0.1828(3) 0.7554(3) 0.7216(2) 0.0233(6) Uani d D 1
H H15A 0.126(3) 0.763(4) 0.762(3) 0.028 Uiso d D 1
H H15B 0.2723(14) 0.815(3) 0.776(3) 0.028 Uiso d D 1
O O16 0.1082(3) 0.4662(3) 0.8234(3) 0.0251(6) Uani d D 1
H H16B 0.074(4) 0.389(2) 0.829(4) 0.030 Uiso d D 1
H H16A 0.080(4) 0.520(3) 0.868(3) 0.030 Uiso d D 1
O O17 0.3951(3) 0.4729(3) 1.0801(3) 0.0259(6) Uani d D 1
H H17A 0.330(3) 0.3915(15) 1.062(3) 0.031 Uiso d D 1
H H17B 0.395(4) 0.536(2) 1.143(3) 0.031 Uiso d D 1
O O18 0.3619(3) 0.5449(3) 0.6982(3) 0.0252(6) Uani d D 1
H H18A 0.375(4) 0.479(2) 0.652(3) 0.030 Uiso d D 1
H H18B 0.437(3) 0.6246(17) 0.724(3) 0.030 Uiso d D 1
O O19 0.2325(3) 0.2764(3) 0.7523(3) 0.0274(6) Uani d D 1
H H19A 0.176(3) 0.235(4) 0.783(4) 0.033 Uiso d D 1
H H19B 0.284(4) 0.239(4) 0.734(4) 0.033 Uiso d D 1
O O20 0.0561(3) 0.2605(2) 0.5176(2) 0.0229(6) Uani d D 1
H H20A 0.1046 0.2522 0.4556 0.027 Uiso calc RD 1
H H20B 0.0984 0.2342 0.5836 0.027 Uiso calc RD 1
O O21 0.4387(3) 0.7589(3) 1.0145(3) 0.0276(6) Uani d D 1
H H21A 0.365(2) 0.774(4) 1.008(4) 0.033 Uiso d D 1
H H21B 0.509(3) 0.828(3) 1.017(4) 0.033 Uiso d D 1
O O22 -0.1307(3) 0.4616(3) 0.5609(3) 0.0265(6) Uani d D 1
H H22A -0.201(3) 0.3763(14) 0.525(3) 0.032 Uiso d D 1
H H22B -0.152(4) 0.515(3) 0.614(3) 0.032 Uiso d D 1
O O23 -0.3455(3) 0.1806(3) 0.4916(3) 0.0387(7) Uani d D 1
H H23A -0.339(4) 0.211(4) 0.5703(14) 0.046 Uiso d D 1
H H23B -0.4360(19) 0.139(4) 0.437(3) 0.046 Uiso d D 1
O O24 -0.3936(3) -0.1357(3) 0.2880(3) 0.0340(7) Uani d D 1
H H24A -0.439(3) -0.169(4) 0.329(3) 0.041 Uiso d D 1
H H24B -0.451(3) -0.168(4) 0.2079(15) 0.041 Uiso d D 1
O O1W -0.2809(3) 0.3030(3) 0.7664(3) 0.0340(7) Uani d D 1
H H1WA -0.261(5) 0.245(3) 0.787(4) 0.061(17) Uiso d D 1
H H1WB -0.212(4) 0.3870(16) 0.817(4) 0.058(16) Uiso d D 1
O O2W 0.4468(3) 0.3331(3) 1.5892(3) 0.0333(7) Uani d D 1
H H2WA 0.387(3) 0.297(4) 1.5090(17) 0.043(13) Uiso d D 1
H H2WB 0.5351(17) 0.378(5) 1.598(4) 0.077(19) Uiso d D 1

loop_
_atom_site_aniso_label
_atom_site_aniso_U_11
_atom_site_aniso_U_22
_atom_site_aniso_U_33
_atom_site_aniso_U_12
_atom_site_aniso_U_13
_atom_site_aniso_U_23
V1 0.0162(3) 0.0168(3) 0.0144(3) 0.0054(3) 0.0051(2) 0.0085(2)
V2 0.0107(3) 0.0106(3) 0.0125(3) 0.0042(2) 0.0062(2) 0.0051(2)
V3 0.0109(3) 0.0156(3) 0.0198(3) 0.0055(2) 0.0053(2) 0.0078(3)
V4 0.0114(3) 0.0097(3) 0.0115(3) 0.0026(2) 0.0038(2) 0.0034(2)
V5 0.0117(3) 0.0097(3) 0.0155(3) 0.0049(2) 0.0049(2) 0.0055(2)
Na1 0.0305(8) 0.0241(8) 0.0307(8) 0.0068(7) 0.0096(7) 0.0140(7)
Na2 0.0222(7) 0.0212(7) 0.0259(8) 0.0089(6) 0.0081(6) 0.0122(6)
Na3 0.0218(8) 0.0234(8) 0.0255(8) 0.0120(6) 0.0101(6) 0.0117(6)
O1 0.0289(14) 0.0281(14) 0.0175(13) 0.0091(12) 0.0077(11) 0.0142(11)
O2 0.0126(11) 0.0102(11) 0.0159(12) 0.0045(9) 0.0069(9) 0.0044(9)
O3 0.0205(13) 0.0097(11) 0.0269(13) 0.0064(10) 0.0091(11) 0.0075(10)
O4 0.0161(12) 0.0181(12) 0.0193(12) 0.0053(10) 0.0030(10) 0.0105(10)
O5 0.0158(12) 0.0150(12) 0.0126(11) 0.0044(10) 0.0053(9) 0.0050(9)
O6 0.0189(12) 0.0127(12) 0.0197(12) 0.0043(10) 0.0078(10) 0.0041(10)
O7 0.0099(11) 0.0133(12) 0.0149(12) 0.0043(10) 0.0041(9) 0.0068(10)
O8 0.0119(11) 0.0134(12) 0.0184(12) 0.0038(9) 0.0040(10) 0.0068(10)
O9 0.0141(12) 0.0233(13) 0.0306(14) 0.0085(11) 0.0068(11) 0.0093(11)
O10 0.0160(12) 0.0151(12) 0.0199(12) 0.0055(10) 0.0071(10) 0.0110(10)
O11 0.0111(11) 0.0111(11) 0.0134(11) 0.0035(9) 0.0049(9) 0.0055(9)
O12 0.0162(12) 0.0161(12) 0.0147(12) 0.0038(10) 0.0077(10) 0.0076(10)
O13 0.0132(12) 0.0125(11) 0.0178(12) 0.0045(9) 0.0081(10) 0.0052(9)
O14 0.0130(11) 0.0148(12) 0.0223(13) 0.0077(10) 0.0068(10) 0.0070(10)
O15 0.0176(13) 0.0226(14) 0.0222(13) 0.0066(11) 0.0081(11) 0.0053(11)
O16 0.0286(14) 0.0253(14) 0.0355(15) 0.0169(12) 0.0216(12) 0.0188(12)
O17 0.0230(14) 0.0236(14) 0.0276(15) 0.0059(12) 0.0131(12) 0.0118(12)
O18 0.0175(13) 0.0175(13) 0.0311(15) 0.0028(11) 0.0079(11) 0.0086(12)
O19 0.0239(15) 0.0217(14) 0.0384(16) 0.0092(12) 0.0156(12) 0.0155(12)
O20 0.0259(14) 0.0230(13) 0.0230(13) 0.0125(11) 0.0122(11) 0.0114(11)
O21 0.0216(14) 0.0191(14) 0.0412(16) 0.0084(11) 0.0186(13) 0.0102(12)
O22 0.0255(14) 0.0256(14) 0.0294(15) 0.0127(12) 0.0135(12) 0.0117(12)
O23 0.0327(16) 0.0407(17) 0.0342(16) 0.0131(14) 0.0134(13) 0.0131(14)
O24 0.0271(15) 0.0320(16) 0.0362(16) 0.0095(13) 0.0093(13) 0.0162(14)
O1W 0.0244(15) 0.0340(17) 0.0385(17) 0.0107(14) 0.0067(13) 0.0190(15)
O2W 0.0217(15) 0.0347(16) 0.0259(16) 0.0037(13) 0.0022(12) 0.0111(13)

loop_
_atom_type_symbol
_atom_type_description
_atom_type_scat_dispersion_real
_atom_type_scat_dispersion_imag
_atom_type_scat_source
H H 0.0000 0.0000 'International Tables Vol C Tables 4.2.6.8 and 6.1.1.4'
O O 0.0106 0.0060 'International Tables Vol C Tables 4.2.6.8 and 6.1.1.4'
V V 0.3005 0.5294 'International Tables Vol C Tables 4.2.6.8 and 6.1.1.4'
Na Na 0.0362 0.0249 'International Tables Vol C Tables 4.2.6.8 and 6.1.1.4'

loop_
_geom_angle_atom_site_label_1
_geom_angle_atom_site_label_2
_geom_angle_atom_site_label_3
_geom_angle_site_symmetry_1
_geom_angle_site_symmetry_3
_geom_angle
_geom_angle_publ_flag
O1 V1 O4 . 2_557 104.20(12) yes
O1 V1 O10 . . 102.55(12) yes
O4 V1 O10 2_557 . 93.04(10) ?
O1 V1 O5 . 2_557 101.57(12) ?
O4 V1 O5 2_557 2_557 91.57(10) yes
O10 V1 O5 . 2_557 153.49(10) ?
O1 V1 O12 . . 99.81(12) ?
O4 V1 O12 2_557 . 155.93(10) yes
O10 V1 O12 . . 83.34(10) ?
O5 V1 O12 2_557 . 81.88(9) yes
O1 V1 O7 . 2_557 173.52(11) ?
O4 V1 O7 2_557 2_557 82.22(9) ?
O10 V1 O7 . 2_557 77.66(8) ?
O5 V1 O7 2_557 2_557 77.13(8) yes
O12 V1 O7 . 2_557 73.74(8) ?
O1 V1 V3 . 2_557 137.92(10) ?
O4 V1 V3 2_557 2_557 33.72(7) ?
O10 V1 V3 . 2_557 85.29(7) ?
O5 V1 V3 2_557 2_557 84.18(7) ?
O12 V1 V3 . 2_557 122.24(6) ?
O7 V1 V3 2_557 2_557 48.50(5) ?
O1 V1 V2 . . 130.58(10) ?
O4 V1 V2 2_557 . 125.20(7) ?
O10 V1 V2 . . 77.90(7) ?
O5 V1 V2 2_557 . 78.13(7) ?
O12 V1 V2 . . 30.78(6) ?
O7 V1 V2 2_557 . 42.98(5) ?
V3 V1 V2 2_557 . 91.48(2) ?
O1 V1 V5 . . 134.84(9) ?
O4 V1 V5 2_557 . 82.61(7) ?
O10 V1 V5 . . 32.38(7) ?
O5 V1 V5 2_557 . 123.09(7) ?
O12 V1 V5 . . 81.72(6) ?
O7 V1 V5 2_557 . 45.96(5) ?
V3 V1 V5 2_557 . 60.752(18) ?
V2 V1 V5 . . 61.152(17) ?
O1 V1 V4 . 2_557 133.45(9) ?
O4 V1 V4 2_557 2_557 82.22(7) ?
O10 V1 V4 . 2_557 123.38(7) ?
O5 V1 V4 2_557 2_557 31.92(7) ?
O12 V1 V4 . 2_557 80.05(6) ?
O7 V1 V4 2_557 2_557 45.74(5) ?
V3 V1 V4 2_557 2_557 60.559(17) ?
V2 V1 V4 . 2_557 61.003(17) ?
V5 V1 V4 . 2_557 91.531(19) ?
O12 V2 O13 . . 106.75(11) ?
O12 V2 O11 . . 98.51(10) ?
O13 V2 O11 . . 97.46(10) ?
O12 V2 O2 . . 96.48(10) ?
O13 V2 O2 . . 96.51(10) ?
O11 V2 O2 . . 155.60(10) ?
O12 V2 O7 . 2_557 87.65(10) ?
O13 V2 O7 . 2_557 165.57(10) ?
O11 V2 O7 . 2_557 80.82(9) ?
O2 V2 O7 . 2_557 80.67(9) ?
O12 V2 O7 . . 165.93(10) ?
O13 V2 O7 . . 87.24(9) ?
O11 V2 O7 . . 80.64(9) ?
O2 V2 O7 . . 80.16(9) ?
O7 V2 O7 2_557 . 78.33(9) ?
O12 V2 V3 . . 145.46(8) ?
O13 V2 V3 . . 38.71(7) ?
O11 V2 V3 . . 89.34(7) ?
O2 V2 V3 . . 89.14(7) ?
O7 V2 V3 2_557 . 126.87(6) ?
O7 V2 V3 . . 48.53(6) ?
O12 V2 V1 . . 38.97(8) ?
O13 V2 V1 . . 145.72(8) ?
O11 V2 V1 . . 89.63(7) ?
O2 V2 V1 . . 90.01(7) ?
O7 V2 V1 2_557 . 48.70(6) ?
O7 V2 V1 . . 127.03(6) ?
V3 V2 V1 . . 175.57(2) ?
O9 V3 O4 . . 104.26(12) ?
O9 V3 O8 . . 101.96(11) ?
O4 V3 O8 . . 91.34(10) ?
O9 V3 O14 . 2_557 102.14(11) ?
O4 V3 O14 . 2_557 90.92(10) ?
O8 V3 O14 . 2_557 154.43(10) ?
O9 V3 O13 . . 98.12(11) ?
O4 V3 O13 . . 157.62(10) ?
O8 V3 O13 . . 84.21(9) ?
O14 V3 O13 2_557 . 84.06(10) ?
O9 V3 O7 . . 173.01(11) ?
O4 V3 O7 . . 82.72(9) ?
O8 V3 O7 . . 77.32(9) ?
O14 V3 O7 2_557 . 77.71(9) ?
O13 V3 O7 . . 74.90(8) ?
O9 V3 V1 . 2_557 137.75(9) ?
O4 V3 V1 . 2_557 33.49(7) ?
O8 V3 V1 . 2_557 84.17(7) ?
O14 V3 V1 2_557 2_557 83.76(7) ?
O13 V3 V1 . 2_557 124.13(7) ?
O7 V3 V1 . 2_557 49.23(5) ?
O9 V3 V2 . . 129.30(9) ?
O4 V3 V2 . . 126.44(8) ?
O8 V3 V2 . . 78.73(7) ?
O14 V3 V2 2_557 . 79.47(7) ?
O13 V3 V2 . . 31.19(6) ?
O7 V3 V2 . . 43.72(5) ?
V1 V3 V2 2_557 . 92.95(2) ?
O9 V3 V4 . . 133.83(9) ?
O4 V3 V4 . . 82.35(7) ?
O8 V3 V4 . . 31.89(7) ?
O14 V3 V4 2_557 . 123.65(7) ?
O13 V3 V4 . . 82.37(6) ?
O7 V3 V4 . . 45.95(5) ?
V1 V3 V4 2_557 . 60.892(17) ?
V2 V3 V4 . . 61.834(17) ?
O9 V3 V5 . 2_557 134.37(9) ?
O4 V3 V5 . 2_557 82.31(7) ?
O8 V3 V5 . 2_557 123.24(7) ?
O14 V3 V5 2_557 2_557 32.24(7) ?
O13 V3 V5 . 2_557 81.88(6) ?
O7 V3 V5 . 2_557 45.92(5) ?
V1 V3 V5 2_557 2_557 60.586(18) ?
V2 V3 V5 . 2_557 61.960(17) ?
V4 V3 V5 . 2_557 91.63(2) ?
O6 V4 O5 . . 102.96(11) ?
O6 V4 O8 . . 103.35(11) ?
O5 V4 O8 . . 94.37(10) ?
O6 V4 O2 . 2_557 99.70(11) ?
O5 V4 O2 . 2_557 91.01(10) ?
O8 V4 O2 . 2_557 154.46(10) ?
O6 V4 O11 . . 99.82(10) ?
O5 V4 O11 . . 155.46(10) ?
O8 V4 O11 . . 89.10(10) ?
O2 V4 O11 2_557 . 76.19(9) ?
O6 V4 O7 . . 174.61(10) ?
O5 V4 O7 . . 80.88(9) ?
O8 V4 O7 . . 79.94(9) ?
O2 V4 O7 2_557 . 76.30(8) ?
O11 V4 O7 . . 75.82(8) ?
O6 V4 V5 . . 89.61(9) ?
O5 V4 V5 . . 130.93(7) ?
O8 V4 V5 . . 128.94(7) ?
O2 V4 V5 2_557 . 39.92(6) ?
O11 V4 V5 . . 39.84(6) ?
O7 V4 V5 . . 85.01(6) ?
O6 V4 V3 . . 136.03(9) ?
O5 V4 V3 . . 83.41(7) ?
O8 V4 V3 . . 32.83(7) ?
O2 V4 V3 2_557 . 123.89(7) ?
O11 V4 V3 . . 86.53(6) ?
O7 V4 V3 . . 47.65(6) ?
V5 V4 V3 . . 119.11(2) ?
O6 V4 V1 . 2_557 136.07(9) ?
O5 V4 V1 . 2_557 33.31(7) ?
O8 V4 V1 . 2_557 82.74(7) ?
O2 V4 V1 2_557 2_557 88.28(6) ?
O11 V4 V1 . 2_557 123.94(6) ?
O7 V4 V1 . 2_557 48.13(6) ?
V5 V4 V1 . 2_557 120.53(2) ?
V3 V4 V1 . 2_557 58.548(18) ?
O3 V5 O14 . . 103.46(11) ?
O3 V5 O10 . . 102.49(11) ?
O14 V5 O10 . . 94.98(10) ?
O3 V5 O11 . . 99.28(11) ?
O14 V5 O11 . . 155.10(10) ?
O10 V5 O11 . . 89.86(10) ?
O3 V5 O2 . 2_557 100.05(11) ?
O14 V5 O2 . 2_557 89.83(10) ?
O10 V5 O2 . 2_557 155.14(10) ?
O11 V5 O2 . 2_557 76.22(9) ?
O3 V5 O7 . 2_557 174.28(10) ?
O14 V5 O7 . 2_557 80.64(9) ?
O10 V5 O7 . 2_557 80.94(9) ?
O11 V5 O7 . 2_557 76.02(8) ?
O2 V5 O7 2_557 2_557 75.80(8) ?
O3 V5 V4 . . 89.49(8) ?
O14 V5 V4 . . 129.43(7) ?
O10 V5 V4 . . 130.06(7) ?
O11 V5 V4 . . 40.20(6) ?
O2 V5 V4 2_557 . 39.60(6) ?
O7 V5 V4 2_557 . 84.82(6) ?
O3 V5 V1 . . 135.54(9) ?
O14 V5 V1 . . 82.96(7) ?
O10 V5 V1 . . 33.29(7) ?
O11 V5 V1 . . 87.93(6) ?
O2 V5 V1 2_557 . 124.15(6) ?
O7 V5 V1 2_557 . 48.36(6) ?
V4 V5 V1 . . 120.52(2) ?
O3 V5 V3 . 2_557 136.82(9) ?
O14 V5 V3 . 2_557 33.50(7) ?
O10 V5 V3 . 2_557 84.08(7) ?
O11 V5 V3 . 2_557 123.59(6) ?
O2 V5 V3 2_557 2_557 86.66(6) ?
O7 V5 V3 2_557 2_557 47.61(5) ?
V4 V5 V3 . 2_557 118.93(2) ?
V1 V5 V3 . 2_557 58.662(18) ?
O24 Na1 O20 . . 151.00(12) yes
O24 Na1 O23 . . 91.49(11) ?
O20 Na1 O23 . . 111.43(11) yes
O24 Na1 O1 . . 80.53(10) ?
O20 Na1 O1 . . 81.30(9) yes
O23 Na1 O1 . . 91.56(11) yes
O24 Na1 O15 . 2_566 116.97(11) ?
O20 Na1 O15 . 2_566 82.00(9) yes
O23 Na1 O15 . 2_566 89.50(11) yes
O1 Na1 O15 . 2_566 162.44(10) ?
O24 Na1 O12 . 2_556 81.98(10) yes
O20 Na1 O12 . 2_556 78.92(8) ?
O23 Na1 O12 . 2_556 166.07(11) yes
O1 Na1 O12 . 2_556 99.43(9) ?
O15 Na1 O12 2_566 2_556 82.62(8) yes
O24 Na1 Na3 . . 172.40(10) ?
O20 Na1 Na3 . . 32.51(6) ?
O23 Na1 Na3 . . 82.04(8) ?
O1 Na1 Na3 . . 95.58(7) ?
O15 Na1 Na3 2_566 . 67.20(7) ?
O12 Na1 Na3 2_556 . 105.18(6) ?
O21 Na2 O19 . . 165.24(11) ?
O21 Na2 O17 . . 95.54(10) ?
O19 Na2 O17 . . 89.78(10) ?
O21 Na2 O18 . . 92.29(10) ?
O19 Na2 O18 . . 84.58(10) yes
O17 Na2 O18 . . 168.83(11) ?
O21 Na2 O16 . . 89.89(10) yes
O19 Na2 O16 . . 75.59(10) ?
O17 Na2 O16 . . 100.36(10) yes
O18 Na2 O16 . . 87.59(9) ?
O21 Na2 O17 . 2_667 102.08(10) ?
O19 Na2 O17 . 2_667 92.11(10) yes
O17 Na2 O17 . 2_667 84.54(9) ?
O18 Na2 O17 . 2_667 86.04(9) ?
O16 Na2 O17 . 2_667 166.64(11) yes
O21 Na2 Na3 . . 89.55(8) ?
O19 Na2 Na3 . . 78.39(8) ?
O17 Na2 Na3 . . 145.26(8) ?
O18 Na2 Na3 . . 42.49(7) ?
O16 Na2 Na3 . . 45.17(7) ?
O17 Na2 Na3 2_667 . 127.95(8) ?
O21 Na2 Na2 . 2_667 102.00(9) ?
O19 Na2 Na2 . 2_667 91.30(8) ?
O17 Na2 Na2 . 2_667 43.16(7) ?
O18 Na2 Na2 . 2_667 127.16(9) ?
O16 Na2 Na2 . 2_667 142.00(9) ?
O17 Na2 Na2 2_667 2_667 41.38(6) ?
Na3 Na2 Na2 . 2_667 165.53(7) ?
O21 Na2 H16B . . 104.0(5) ?
O19 Na2 H16B . . 62.4(5) ?
O17 Na2 H16B . . 87.1(6) ?
O18 Na2 H16B . . 98.8(7) ?
O16 Na2 H16B . . 18.5(4) ?
O17 Na2 H16B 2_667 . 153.2(4) ?
Na3 Na2 H16B . . 58.4(6) ?
Na2 Na2 H16B 2_667 . 125.4(5) ?
O18 Na3 O22 . . 179.26(10) ?
O18 Na3 O22 . 2_566 90.51(10) ?
O22 Na3 O22 . 2_566 89.86(9) ?
O18 Na3 O20 . . 83.78(9) ?
O22 Na3 O20 . . 95.57(10) ?
O22 Na3 O20 2_566 . 91.32(9) yes
O18 Na3 O16 . . 88.14(10) ?
O22 Na3 O16 . . 91.48(10) ?
O22 Na3 O16 2_566 . 178.15(10) yes
O20 Na3 O16 . . 87.28(9) ?
O18 Na3 O15 . . 95.80(10) yes
O22 Na3 O15 . . 84.88(9) ?
O22 Na3 O15 2_566 . 82.17(9) ?
O20 Na3 O15 . . 173.48(10) ?
O16 Na3 O15 . . 99.22(10) ?
O18 Na3 Na3 . 2_566 135.00(10) ?
O22 Na3 Na3 . 2_566 45.36(7) ?
O22 Na3 Na3 2_566 2_566 44.50(7) ?
O20 Na3 Na3 . 2_566 94.84(8) ?
O16 Na3 Na3 . 2_566 136.83(9) ?
O15 Na3 Na3 . 2_566 80.83(8) ?
O18 Na3 Na2 . . 43.64(7) ?
O22 Na3 Na2 . . 136.01(8) ?
O22 Na3 Na2 2_566 . 134.12(8) ?
O20 Na3 Na2 . . 85.78(7) ?
O16 Na3 Na2 . . 44.58(7) ?
O15 Na3 Na2 . . 98.43(7) ?
Na3 Na3 Na2 2_566 . 178.46(7) ?
O18 Na3 Na1 . . 115.37(8) ?
O22 Na3 Na1 . . 63.98(7) ?
O22 Na3 Na1 2_566 . 91.39(7) ?
O20 Na3 Na1 . . 31.59(6) ?
O16 Na3 Na1 . . 88.05(7) ?
O15 Na3 Na1 . . 148.28(8) ?
Na3 Na3 Na1 2_566 . 73.13(5) ?
Na2 Na3 Na1 . . 107.99(4) ?
V1 O1 Na1 . . 154.17(16) ?
V2 O2 V4 . 2_557 107.13(10) ?
V2 O2 V5 . 2_557 107.89(10) ?
V4 O2 V5 2_557 2_557 100.48(10) ?
V1 O4 V3 2_557 . 112.79(12) ?
V4 O5 V1 . 2_557 114.77(12) ?
V2 O7 V2 2_557 . 101.67(9) ?
V2 O7 V4 2_557 . 92.92(8) ?
V2 O7 V4 . . 93.37(8) ?
V2 O7 V5 2_557 2_557 92.92(8) ?
V2 O7 V5 . 2_557 93.63(8) ?
V4 O7 V5 . 2_557 169.80(11) ?
V2 O7 V3 2_557 . 170.58(11) ?
V2 O7 V3 . . 87.75(8) ?
V4 O7 V3 . . 86.41(7) ?
V5 O7 V3 2_557 . 86.47(7) ?
V2 O7 V1 2_557 2_557 88.32(8) ?
V2 O7 V1 . 2_557 170.01(11) ?
V4 O7 V1 . 2_557 86.14(7) ?
V5 O7 V1 2_557 2_557 85.68(7) ?
V3 O7 V1 . 2_557 82.26(7) ?
V4 O8 V3 . . 115.28(11) ?
V5 O10 V1 . . 114.34(11) ?
V2 O11 V5 . . 107.38(10) ?
V2 O11 V4 . . 107.72(10) ?
V5 O11 V4 . . 99.95(10) ?
V2 O12 V1 . . 110.25(12) ?
V2 O12 Na1 . 2_556 117.19(11) ?
V1 O12 Na1 . 2_556 122.48(10) ?
V2 O13 V3 . . 110.10(11) ?
V5 O14 V3 . 2_557 114.26(11) ?
Na3 O15 Na1 . 2_566 127.26(11) ?
Na3 O15 H15A . . 105(2) ?
Na1 O15 H15A 2_566 . 109(3) ?
Na3 O15 H15B . . 117(2) ?
Na1 O15 H15B 2_566 . 89(3) ?
H15A O15 H15B . . 108.4(17) ?
Na2 O16 Na3 . . 90.25(9) ?
Na2 O16 H16B . . 97(2) ?
Na3 O16 H16B . . 130(2) ?
Na2 O16 H16A . . 122(3) ?
Na3 O16 H16A . . 110(2) ?
H16B O16 H16A . . 107.9(17) ?
Na2 O17 Na2 . 2_667 95.46(9) ?
Na2 O17 H17A . . 113(3) ?
Na2 O17 H17A 2_667 . 110(2) ?
Na2 O17 H17B . . 110(3) ?
Na2 O17 H17B 2_667 . 117(3) ?
H17A O17 H17B . . 110.5(18) ?
Na3 O18 Na2 . . 93.87(10) ?
Na3 O18 H18A . . 116(2) ?
Na2 O18 H18A . . 106(3) ?
Na3 O18 H18B . . 123(2) ?
Na2 O18 H18B . . 106(3) ?
H18A O18 H18B . . 109.1(18) ?
Na2 O19 H19A . . 109(3) ?
Na2 O19 H19B . . 115(3) ?
H19A O19 H19B . . 111.9(19) ?
Na1 O20 Na3 . . 115.90(11) ?
Na1 O20 H20A . . 108.3 ?
Na3 O20 H20A . . 108.3 ?
Na1 O20 H20B . . 108.3 ?
Na3 O20 H20B . . 108.3 ?
H20A O20 H20B . . 107.4 ?
Na2 O21 H21A . . 112(2) ?
Na2 O21 H21B . . 126(2) ?
H21A O21 H21B . . 108.5(17) ?
Na3 O22 Na3 . 2_566 90.14(9) ?
Na3 O22 H22A . . 119(2) ?
Na3 O22 H22A 2_566 . 102(2) ?
Na3 O22 H22B . . 118(2) ?
Na3 O22 H22B 2_566 . 118(3) ?
H22A O22 H22B . . 108.7(18) ?
Na1 O23 H23A . . 130(3) ?
Na1 O23 H23B . . 113(3) ?
H23A O23 H23B . . 109.8(18) ?
Na1 O24 H24A . . 119(3) ?
Na1 O24 H24B . . 120(2) ?
H24A O24 H24B . . 111.5(19) ?
H1WA O1W H1WB . . 110.6(19) ?
H2WA O2W H2WB . . 109.5(19) ?

loop_
_geom_bond_atom_site_label_1
_geom_bond_atom_site_label_2
_geom_bond_site_symmetry_2
_geom_bond_distance
_geom_bond_publ_flag
V1 O1 . 1.594(2) yes
V1 O4 2_557 1.822(2) yes
V1 O10 . 1.870(2) ?
V1 O5 2_557 1.886(2) yes
V1 O12 . 2.076(2) ?
V1 O7 2_557 2.327(2) ?
V1 V3 2_557 3.0447(8) ?
V1 V2 . 3.0965(7) ?
V1 V5 . 3.1053(8) ?
V1 V4 2_557 3.1184(7) ?
V2 O12 . 1.689(2) yes
V2 O13 . 1.692(2) ?
V2 O11 . 1.917(2) ?
V2 O2 . 1.930(2) ?
V2 O7 2_557 2.112(2) yes
V2 O7 . 2.123(2) ?
V2 V3 . 3.0689(7) ?
V3 O9 . 1.606(2) yes
V3 O4 . 1.833(2) ?
V3 O8 . 1.864(2) ?
V3 O14 2_557 1.883(2) ?
V3 O13 . 2.044(2) ?
V3 O7 . 2.301(2) ?
V3 V1 2_557 3.0447(8) ?
V3 V4 . 3.1082(8) ?
V3 V5 2_557 3.1103(8) ?
V4 O6 . 1.617(2) ?
V4 O5 . 1.816(2) yes
V4 O8 . 1.816(2) ?
V4 O2 2_557 1.991(2) ?
V4 O11 . 2.013(2) ?
V4 O7 . 2.238(2) ?
V4 V5 . 3.0713(7) ?
V4 V1 2_557 3.1184(7) ?
V5 O3 . 1.617(2) ?
V5 O14 . 1.820(2) yes
V5 O10 . 1.825(2) ?
V5 O11 . 1.998(2) ?
V5 O2 2_557 2.005(2) ?
V5 O7 2_557 2.239(2) ?
V5 V3 2_557 3.1103(8) ?
Na1 O24 . 2.328(3) yes
Na1 O20 . 2.348(3) yes
Na1 O23 . 2.393(3) yes
Na1 O1 . 2.455(3) yes
Na1 O15 2_566 2.508(3) yes
Na1 O12 2_556 2.948(3) yes
Na1 Na3 . 4.0313(19) ?
Na2 O21 . 2.320(3) yes
Na2 O19 . 2.352(3) yes
Na2 O17 . 2.366(3) ?
Na2 O18 . 2.385(3) ?
Na2 O16 . 2.420(3) yes
Na2 O17 2_667 2.448(3) ?
Na2 Na3 . 3.4475(18) ?
Na2 Na2 2_667 3.562(3) ?
Na2 H16B . 2.67(3) ?
Na3 O18 . 2.334(3) yes
Na3 O22 . 2.361(3) ?
Na3 O22 2_566 2.397(3) yes
Na3 O20 . 2.408(3) ?
Na3 O16 . 2.445(3) yes
Na3 O15 . 2.447(3) ?
Na3 Na3 2_566 3.369(3) ?
O2 V4 2_557 1.991(2) ?
O2 V5 2_557 2.005(2) ?
O4 V1 2_557 1.822(2) ?
O5 V1 2_557 1.886(2) ?
O7 V2 2_557 2.112(2) ?
O7 V5 2_557 2.239(2) ?
O7 V1 2_557 2.327(2) ?
O12 Na1 2_556 2.948(3) ?
O14 V3 2_557 1.883(2) ?
O15 Na1 2_566 2.508(3) ?
O15 H15A . 0.857(11) ?
O15 H15B . 0.849(11) ?
O16 H16B . 0.853(11) ?
O16 H16A . 0.855(11) ?
O17 Na2 2_667 2.448(3) ?
O17 H17A . 0.843(11) ?
O17 H17B . 0.845(11) ?
O18 H18A . 0.849(11) ?
O18 H18B . 0.852(11) ?
O19 H19A . 0.842(11) ?
O19 H19B . 0.840(11) ?
O20 H20A . 0.9800 ?
O20 H20B . 0.9800 ?
O21 H21A . 0.855(11) ?
O21 H21B . 0.848(11) ?
O22 Na3 2_566 2.397(3) ?
O22 H22A . 0.854(11) ?
O22 H22B . 0.850(11) ?
O23 H23A . 0.844(11) ?
O23 H23B . 0.851(11) ?
O24 H24A . 0.833(11) ?
O24 H24B . 0.846(11) ?
O1W H1WA . 0.845(11) ?
O1W H1WB . 0.843(11) ?
O2W H2WA . 0.848(11) ?
O2W H2WB . 0.846(11) ?
